data_1534131
loop_
_publ_author_name
'Osumi, Shinichiro'
'Saito, Shohei'
'Dou, Chuandong'
'Matsuo, Kyohei'
'Kume, Keita'
'Yoshikawa, Hirofumi'
'Awaga, Kunio'
'Yamaguchi, Shigehiro'

_publ_section_title
;
 Boron-doped nanographene: Lewis acidity, redox properties, and battery
 electrode performance
;
_journal_issue 1
_journal_name_full 'Chem. Sci.'
_journal_page_first 219
_journal_paper_doi 10.1039/C5SC02246K
_journal_volume 7
_journal_year 2016
_chemical_formula_moiety 'C64 H54 B2 O4'
_chemical_formula_sum 'C64 H54 B2 O4'
_chemical_formula_weight 908.69
_chemical_name_systematic
;
 ?
;
_space_group_crystal_system triclinic
_space_group_IT_number 2
_space_group_name_Hall '-P 1'
_space_group_name_H-M_alt 'P -1'
_symmetry_space_group_name_Hall '-P 1'
_symmetry_space_group_name_H-M 'P -1'
_atom_sites_solution_hydrogens geom
_atom_sites_solution_primary direct
_atom_sites_solution_secondary difmap
_audit_creation_method SHELXL-2013
_audit_update_record
;
2015-04-16 deposited with the CCDC.
2015-10-06 downloaded from the CCDC.
;
_cell_angle_alpha 83.18(4)
_cell_angle_beta 74.39(2)
_cell_angle_gamma 84.51(4)
_cell_formula_units_Z 1
_cell_length_a 7.553(5)
_cell_length_b 12.357(7)
_cell_length_c 12.549(8)
_cell_measurement_reflns_used 1629
_cell_measurement_temperature 103(2)
_cell_measurement_theta_max 25.0250
_cell_measurement_theta_min 3.1411
_cell_volume 1117.6(12)
_computing_cell_refinement 'Rigaku CrystalClear'
_computing_data_collection 'Rigaku CrystalClear'
_computing_data_reduction 'Rigaku CrystalClear'
_computing_structure_refinement 'SHELXL-2013 (Sheldrick, 2013)'
_computing_structure_solution 'SHELXS-2013 (Sheldrick, 2013)'
_diffrn_ambient_temperature 103(2)
_diffrn_detector_area_resol_mean 28.5714
_diffrn_measured_fraction_theta_full 0.956
_diffrn_measured_fraction_theta_max 0.977
_diffrn_measurement_device_type
;
RIGAKU diffractometer equipped with a MicroMax-007 generator,
VariMax-Mo optics, and a Saturn70 CCD detector (44 bin mode)
;
_diffrn_measurement_method dtprofit.ref
_diffrn_radiation_type MoK\a
_diffrn_radiation_wavelength 0.71069
_diffrn_reflns_av_R_equivalents 0.0877
_diffrn_reflns_av_unetI/netI 0.1666
_diffrn_reflns_laue_measured_fraction_full 0.956
_diffrn_reflns_laue_measured_fraction_max 0.977
_diffrn_reflns_limit_h_max 8
_diffrn_reflns_limit_h_min -7
_diffrn_reflns_limit_k_max 12
_diffrn_reflns_limit_k_min -14
_diffrn_reflns_limit_l_max 14
_diffrn_reflns_limit_l_min -14
_diffrn_reflns_number 7610
_diffrn_reflns_point_group_measured_fraction_full 0.956
_diffrn_reflns_point_group_measured_fraction_max 0.977
_diffrn_reflns_theta_full 25.240
_diffrn_reflns_theta_max 25.022
_diffrn_reflns_theta_min 3.141
_diffrn_source 'rotating anode'
_exptl_absorpt_coefficient_mu 0.082
_exptl_absorpt_correction_T_max 1.0000
_exptl_absorpt_correction_T_min 0.8849
_exptl_absorpt_correction_type multi-scan
_exptl_absorpt_process_details 'ABSCOR (Rigaku 1995)'
_exptl_crystal_colour Purple
_exptl_crystal_density_diffrn 1.350
_exptl_crystal_description Prism
_exptl_crystal_F_000 480
_exptl_crystal_recrystallization_method 'Re-crystallisation from solvent: 1,2-dichloroethane/2-propanol'
_exptl_crystal_size_max 0.050
_exptl_crystal_size_mid 0.010
_exptl_crystal_size_min 0.010
_refine_diff_density_max 0.289
_refine_diff_density_min -0.278
_refine_diff_density_rms 0.063
_refine_ls_extinction_method none
_refine_ls_goodness_of_fit_ref 0.947
_refine_ls_hydrogen_treatment constr
_refine_ls_matrix_type full
_refine_ls_number_parameters 318
_refine_ls_number_reflns 3847
_refine_ls_number_restraints 0
_refine_ls_restrained_S_all 0.947
_refine_ls_R_factor_all 0.1813
_refine_ls_R_factor_gt 0.0694
_refine_ls_shift/su_max 0.000
_refine_ls_shift/su_mean 0.000
_refine_ls_structure_factor_coef Fsqd
_refine_ls_weighting_details 'w=1/[\s^2^(Fo^2^)+(0.0550P)^2^] where P=(Fo^2^+2Fc^2^)/3'
_refine_ls_weighting_scheme calc
_refine_ls_wR_factor_gt 0.1185
_refine_ls_wR_factor_ref 0.1597
_reflns_Friedel_coverage 0.000
_reflns_number_gt 1622
_reflns_number_total 3847
_reflns_threshold_expression 'I > 2\s(I)'
_cod_data_source_file c5sc02246k3.cif
_cod_data_source_block 1b
_cod_depositor_comments
;
The following automatic conversions were performed:

'_exptl_absorpt_correction_type' value 'Multi-scan' changed to
'multi-scan' according to
/usr/data/users/saulius/crontab/automatic-downloads/rss-feeds/RSC/lib/dictionaries/cif_core.dic
dictionary named 'cif_core.dic' version 2.4.2 from 2011-04-26.

Automatic conversion script
Id: cif_fix_values 3271 2015-04-21 07:52:19Z andrius 

 Adding full bibliography for 1534131--1534134.cif.
;
_cod_database_code 1534131
_shelx_space_group_comment
;
The symmetry employed for this shelxl refinement is uniquely defined
by the following loop, which should always be used as a source of
symmetry information in preference to the above space-group names.
They are only intended as comments.
;
_shelx_estimated_absorpt_t_min 0.996
_shelx_estimated_absorpt_t_max 0.999
_shelxl_version_number 2013-4

loop_
_space_group_symop_operation_xyz
'x, y, z'
'-x, -y, -z'

loop_
_atom_site_label
_atom_site_type_symbol
_atom_site_fract_x
_atom_site_fract_y
_atom_site_fract_z
_atom_site_U_iso_or_equiv
_atom_site_adp_type
_atom_site_occupancy
_atom_site_site_symmetry_order
_atom_site_calc_flag
_atom_site_refinement_flags_posn
_atom_site_refinement_flags_adp
B1 B -0.0035(7) 0.3948(4) 0.5644(5) 0.0207(12) Uani 1 1 d . .
C1 C 0.0747(6) 0.3994(3) 0.4382(4) 0.0166(10) Uani 1 1 d . .
C2 C 0.1358(5) 0.3024(3) 0.3880(4) 0.0179(10) Uani 1 1 d . .
C3 C 0.1587(6) 0.3095(3) 0.2678(4) 0.0168(10) Uani 1 1 d . .
C4 C 0.1555(6) 0.2163(3) 0.2131(4) 0.0246(11) Uani 1 1 d . .
H1 H 0.1550 0.1464 0.2539 0.030 Uiso 1 1 calc R U
C5 C 0.1531(6) 0.2225(3) 0.1041(4) 0.0243(11) Uani 1 1 d . .
H2 H 0.1509 0.1577 0.0707 0.029 Uiso 1 1 calc R U
C6 C 0.1539(6) 0.3228(3) 0.0421(4) 0.0296(12) Uani 1 1 d . .
H3 H 0.1537 0.3273 -0.0340 0.036 Uiso 1 1 calc R U
C7 C 0.1548(6) 0.4155(3) 0.0915(4) 0.0259(11) Uani 1 1 d . .
H25 H 0.1516 0.4840 0.0486 0.031 Uiso 1 1 calc R U
C8 C 0.1603(6) 0.4140(3) 0.2037(4) 0.0202(10) Uani 1 1 d . .
C9 C 0.1403(5) 0.5131(3) 0.2587(4) 0.0171(10) Uani 1 1 d . .
C10 C 0.0775(6) 0.5033(3) 0.3740(4) 0.0176(10) Uani 1 1 d . .
C11 C -0.0076(5) 0.2860(3) 0.6316(4) 0.0156(10) Uani 1 1 d . .
C12 C 0.0736(5) 0.1916(3) 0.5783(3) 0.0153(10) Uani 1 1 d . .
C13 C 0.1540(6) 0.1993(3) 0.4591(4) 0.0176(10) Uani 1 1 d . .
C14 C 0.2577(6) 0.1086(3) 0.4175(4) 0.0216(11) Uani 1 1 d . .
H4 H 0.3215 0.1132 0.3409 0.026 Uiso 1 1 calc R U
C15 C 0.2740(5) 0.0081(3) 0.4839(4) 0.0187(10) Uani 1 1 d . .
H5 H 0.3453 -0.0526 0.4506 0.022 Uiso 1 1 calc R U
C16 C 0.1891(5) -0.0015(3) 0.5934(4) 0.0175(10) Uani 1 1 d . .
C17 C 0.0824(5) 0.0899(3) 0.6449(4) 0.0171(10) Uani 1 1 d . .
C18 C -0.0141(5) 0.0826(3) 0.7555(4) 0.0187(10) Uani 1 1 d . .
H6 H -0.0174 0.0134 0.7977 0.022 Uiso 1 1 calc R U
C19 C -0.1085(5) 0.1747(3) 0.8086(3) 0.0160(10) Uani 1 1 d . .
C20 C -0.2204(6) 0.1647(3) 0.9210(4) 0.0192(10) Uani 1 1 d . .
C21 C -0.3094(6) 0.2557(3) 0.9672(4) 0.0210(11) Uani 1 1 d . .
H7 H -0.3894 0.2491 1.0401 0.025 Uiso 1 1 calc R U
C22 C -0.2837(6) 0.3594(3) 0.9079(4) 0.0208(10) Uani 1 1 d . .
H8 H -0.3482 0.4212 0.9426 0.025 Uiso 1 1 calc R U
C23 C -0.1691(6) 0.3762(3) 0.8014(4) 0.0193(10) Uani 1 1 d . .
C24 C -0.0914(6) 0.2798(3) 0.7465(4) 0.0169(10) Uani 1 1 d . .
O1 O 0.2043(4) -0.09381(19) 0.6641(2) 0.0230(8) Uani 1 1 d . .
C25 C 0.2944(6) -0.1912(3) 0.6138(4) 0.0178(10) Uani 1 1 d . .
H9 H 0.4172 -0.1753 0.5644 0.021 Uiso 1 1 calc R U
H10 H 0.2199 -0.2171 0.5691 0.021 Uiso 1 1 calc R U
C26 C 0.3139(6) -0.2774(3) 0.7070(4) 0.0299(12) Uani 1 1 d . .
H11 H 0.4040 -0.2555 0.7435 0.036 Uiso 1 1 calc R U
H12 H 0.1938 -0.2823 0.7632 0.036 Uiso 1 1 calc R U
C27 C 0.3767(7) -0.3883(3) 0.6656(5) 0.0407(14) Uani 1 1 d . .
H13 H 0.5029 -0.3856 0.6159 0.049 Uiso 1 1 calc R U
H14 H 0.2945 -0.4068 0.6218 0.049 Uiso 1 1 calc R U
C28 C 0.3755(7) -0.4790(3) 0.7631(5) 0.0516(17) Uani 1 1 d . .
H15 H 0.4451 -0.4570 0.8116 0.077 Uiso 1 1 calc R U
H16 H 0.4323 -0.5475 0.7331 0.077 Uiso 1 1 calc R U
H17 H 0.2481 -0.4896 0.8059 0.077 Uiso 1 1 calc R U
O2 O -0.2338(4) 0.0604(2) 0.9723(2) 0.0239(8) Uani 1 1 d . .
C29 C -0.3432(6) 0.0458(3) 1.0832(3) 0.0207(10) Uani 1 1 d . .
H18 H -0.4696 0.0785 1.0876 0.025 Uiso 1 1 calc R U
H19 H -0.2904 0.0830 1.1320 0.025 Uiso 1 1 calc R U
C30 C -0.3495(6) -0.0730(3) 1.1211(3) 0.0233(11) Uani 1 1 d . .
H20 H -0.2226 -0.1048 1.1163 0.028 Uiso 1 1 calc R U
H21 H -0.3998 -0.1097 1.0706 0.028 Uiso 1 1 calc R U
C31 C -0.4659(6) -0.0953(3) 1.2387(3) 0.0236(11) Uani 1 1 d . .
H26 H -0.5947 -0.0679 1.2423 0.028 Uiso 1 1 calc R U
H27 H -0.4207 -0.0546 1.2884 0.028 Uiso 1 1 calc R U
C32 C -0.4626(6) -0.2176(3) 1.2809(4) 0.0253(11) Uani 1 1 d . .
H22 H -0.5053 -0.2586 1.2315 0.038 Uiso 1 1 calc R U
H23 H -0.5438 -0.2276 1.3563 0.038 Uiso 1 1 calc R U
H24 H -0.3366 -0.2443 1.2819 0.038 Uiso 1 1 calc R U

loop_
_atom_site_aniso_label
_atom_site_aniso_U_11
_atom_site_aniso_U_22
_atom_site_aniso_U_33
_atom_site_aniso_U_23
_atom_site_aniso_U_13
_atom_site_aniso_U_12
B1 0.013(3) 0.018(2) 0.033(4) -0.005(2) -0.008(2) -0.001(2)
C1 0.019(3) 0.015(2) 0.017(3) -0.0027(18) -0.004(2) -0.0031(18)
C2 0.015(2) 0.021(2) 0.017(3) -0.0034(19) -0.001(2) -0.0056(18)
C3 0.015(2) 0.014(2) 0.020(3) -0.0035(18) -0.004(2) 0.0023(17)
C4 0.035(3) 0.019(2) 0.016(3) -0.0008(19) -0.002(2) 0.003(2)
C5 0.032(3) 0.017(2) 0.022(3) -0.003(2) -0.005(2) 0.0003(19)
C6 0.035(3) 0.029(3) 0.023(3) -0.008(2) -0.002(2) -0.001(2)
C7 0.035(3) 0.025(2) 0.020(3) -0.004(2) -0.011(2) 0.002(2)
C8 0.019(3) 0.020(2) 0.020(3) -0.006(2) -0.003(2) -0.0007(19)
C9 0.014(2) 0.013(2) 0.024(3) -0.0015(19) -0.006(2) 0.0026(17)
C10 0.013(2) 0.018(2) 0.022(3) 0.0007(19) -0.006(2) -0.0002(18)
C11 0.015(2) 0.016(2) 0.015(3) -0.0015(18) -0.005(2) 0.0005(18)
C12 0.016(2) 0.017(2) 0.012(3) 0.0023(18) -0.002(2) -0.0035(18)
C13 0.018(2) 0.010(2) 0.023(3) 0.0014(18) -0.004(2) -0.0025(18)
C14 0.021(3) 0.023(2) 0.021(3) -0.008(2) -0.001(2) -0.0051(19)
C15 0.018(2) 0.013(2) 0.024(3) -0.0033(19) -0.005(2) 0.0059(17)
C16 0.016(2) 0.018(2) 0.016(3) -0.0009(19) 0.000(2) -0.0022(18)
C17 0.014(2) 0.015(2) 0.023(3) -0.0067(19) -0.007(2) 0.0029(18)
C18 0.018(2) 0.013(2) 0.027(3) 0.0034(19) -0.009(2) -0.0026(18)
C19 0.014(2) 0.017(2) 0.015(3) -0.0022(18) -0.001(2) 0.0020(18)
C20 0.020(3) 0.018(2) 0.021(3) -0.002(2) -0.008(2) -0.0028(19)
C21 0.023(3) 0.020(2) 0.018(3) -0.0029(19) -0.001(2) -0.005(2)
C22 0.027(3) 0.015(2) 0.022(3) -0.0051(19) -0.008(2) 0.0008(19)
C23 0.020(3) 0.019(2) 0.017(3) -0.0014(19) -0.002(2) -0.0031(19)
C24 0.015(2) 0.019(2) 0.019(3) -0.0023(19) -0.008(2) -0.0020(18)
O1 0.0318(19) 0.0139(14) 0.0197(19) 0.0032(13) -0.0038(15) 0.0017(13)
C25 0.016(2) 0.0095(19) 0.027(3) -0.0037(18) -0.007(2) 0.0055(17)
C26 0.026(3) 0.022(2) 0.038(3) -0.001(2) -0.005(2) 0.006(2)
C27 0.030(3) 0.023(2) 0.071(4) -0.003(2) -0.017(3) 0.002(2)
C28 0.032(3) 0.020(2) 0.102(5) 0.013(3) -0.025(3) -0.002(2)
O2 0.0272(19) 0.0160(14) 0.024(2) 0.0031(13) -0.0010(15) -0.0016(13)
C29 0.020(3) 0.024(2) 0.016(3) 0.0003(19) -0.002(2) -0.0005(19)
C30 0.026(3) 0.026(2) 0.018(3) -0.0015(19) -0.005(2) -0.0016(19)
C31 0.026(3) 0.025(2) 0.021(3) -0.0008(19) -0.007(2) -0.005(2)
C32 0.021(3) 0.023(2) 0.033(3) -0.001(2) -0.010(2) -0.0022(19)

loop_
_atom_type_symbol
_atom_type_description
_atom_type_scat_dispersion_real
_atom_type_scat_dispersion_imag
_atom_type_scat_source
C C 0.0033 0.0016 'International Tables Vol C Tables 4.2.6.8 and 6.1.1.4'
H H 0.0000 0.0000 'International Tables Vol C Tables 4.2.6.8 and 6.1.1.4'
B B 0.0013 0.0007 'International Tables Vol C Tables 4.2.6.8 and 6.1.1.4'
O O 0.0106 0.0060 'International Tables Vol C Tables 4.2.6.8 and 6.1.1.4'

loop_
_geom_angle_atom_site_label_1
_geom_angle_atom_site_label_2
_geom_angle_atom_site_label_3
_geom_angle
_geom_angle_site_symmetry_3
C11 B1 C1 118.7(4) .
C11 B1 C10 118.2(4) 2_566
C1 B1 C10 123.1(4) 2_566
C2 C1 C10 121.7(4) .
C2 C1 B1 119.6(4) .
C10 C1 B1 118.6(3) .
C1 C2 C3 116.0(4) .
C1 C2 C13 119.2(4) .
C3 C2 C13 124.5(3) .
C4 C3 C8 117.3(4) .
C4 C3 C2 121.7(4) .
C8 C3 C2 120.5(3) .
C5 C4 C3 122.8(4) .
C5 C4 H1 118.6 .
C3 C4 H1 118.6 .
C4 C5 C6 120.2(4) .
C4 C5 H2 119.9 .
C6 C5 H2 119.9 .
C7 C6 C5 119.3(4) .
C7 C6 H3 120.3 .
C5 C6 H3 120.3 .
C6 C7 C8 123.0(4) .
C6 C7 H25 118.5 .
C8 C7 H25 118.5 .
C7 C8 C3 117.4(3) .
C7 C8 C9 122.4(4) .
C3 C8 C9 119.6(4) .
C10 C9 C8 117.1(4) .
C10 C9 C23 118.9(3) 2_566
C8 C9 C23 123.8(4) 2_566
C9 C10 C1 121.7(4) .
C9 C10 B1 120.0(4) 2_566
C1 C10 B1 118.3(4) 2_566
C24 C11 C12 121.4(4) .
C24 C11 B1 119.1(4) .
C12 C11 B1 119.5(4) .
C11 C12 C17 118.8(4) .
C11 C12 C13 120.4(4) .
C17 C12 C13 120.7(4) .
C14 C13 C12 116.3(4) .
C14 C13 C2 122.2(4) .
C12 C13 C2 121.3(4) .
C13 C14 C15 123.2(4) .
C13 C14 H4 118.4 .
C15 C14 H4 118.4 .
C16 C15 C14 120.5(4) .
C16 C15 H5 119.8 .
C14 C15 H5 119.8 .
C15 C16 O1 124.1(4) .
C15 C16 C17 120.3(4) .
O1 C16 C17 115.5(4) .
C18 C17 C12 119.0(4) .
C18 C17 C16 122.4(4) .
C12 C17 C16 118.6(4) .
C17 C18 C19 122.5(4) .
C17 C18 H6 118.7 .
C19 C18 H6 118.7 .
C18 C19 C24 118.2(4) .
C18 C19 C20 121.9(4) .
C24 C19 C20 119.8(3) .
C21 C20 O2 125.1(4) .
C21 C20 C19 119.3(4) .
O2 C20 C19 115.6(3) .
C20 C21 C22 120.5(4) .
C20 C21 H7 119.7 .
C22 C21 H7 119.7 .
C23 C22 C21 123.4(4) .
C23 C22 H8 118.3 .
C21 C22 H8 118.3 .
C22 C23 C24 116.6(3) .
C22 C23 C9 122.5(4) 2_566
C24 C23 C9 120.7(4) 2_566
C11 C24 C19 118.9(4) .
C11 C24 C23 121.5(4) .
C19 C24 C23 119.6(4) .
C16 O1 C25 117.1(3) .
O1 C25 C26 107.5(3) .
O1 C25 H9 110.2 .
C26 C25 H9 110.2 .
O1 C25 H10 110.2 .
C26 C25 H10 110.2 .
H9 C25 H10 108.5 .
C27 C26 C25 112.1(4) .
C27 C26 H11 109.2 .
C25 C26 H11 109.2 .
C27 C26 H12 109.2 .
C25 C26 H12 109.2 .
H11 C26 H12 107.9 .
C26 C27 C28 111.8(4) .
C26 C27 H13 109.3 .
C28 C27 H13 109.3 .
C26 C27 H14 109.3 .
C28 C27 H14 109.3 .
H13 C27 H14 107.9 .
C27 C28 H15 109.5 .
C27 C28 H16 109.5 .
H15 C28 H16 109.5 .
C27 C28 H17 109.5 .
H15 C28 H17 109.5 .
H16 C28 H17 109.5 .
C20 O2 C29 117.9(3) .
O2 C29 C30 109.6(3) .
O2 C29 H18 109.8 .
C30 C29 H18 109.8 .
O2 C29 H19 109.8 .
C30 C29 H19 109.8 .
H18 C29 H19 108.2 .
C29 C30 C31 112.7(3) .
C29 C30 H20 109.0 .
C31 C30 H20 109.0 .
C29 C30 H21 109.0 .
C31 C30 H21 109.0 .
H20 C30 H21 107.8 .
C30 C31 C32 112.9(3) .
C30 C31 H26 109.0 .
C32 C31 H26 109.0 .
C30 C31 H27 109.0 .
C32 C31 H27 109.0 .
H26 C31 H27 107.8 .
C31 C32 H22 109.5 .
C31 C32 H23 109.5 .
H22 C32 H23 109.5 .
C31 C32 H24 109.5 .
H22 C32 H24 109.5 .
H23 C32 H24 109.5 .

loop_
_geom_bond_atom_site_label_1
_geom_bond_atom_site_label_2
_geom_bond_distance
_geom_bond_site_symmetry_2
B1 C11 1.498(6) .
B1 C1 1.531(6) .
B1 C10 1.536(6) 2_566
C1 C2 1.401(5) .
C1 C10 1.431(6) .
C2 C3 1.464(6) .
C2 C13 1.484(6) .
C3 C4 1.414(5) .
C3 C8 1.437(6) .
C4 C5 1.366(6) .
C4 H1 0.9500 .
C5 C6 1.383(6) .
C5 H2 0.9500 .
C6 C7 1.366(5) .
C6 H3 0.9500 .
C7 C8 1.418(6) .
C7 H25 0.9500 .
C8 C9 1.452(5) .
C9 C10 1.391(6) .
C9 C23 1.486(5) 2_566
C10 B1 1.536(6) 2_566
C11 C24 1.407(6) .
C11 C12 1.418(5) .
C12 C17 1.430(5) .
C12 C13 1.450(5) .
C13 C14 1.376(5) .
C14 C15 1.425(6) .
C14 H4 0.9500 .
C15 C16 1.348(5) .
C15 H5 0.9500 .
C16 O1 1.375(5) .
C16 C17 1.436(5) .
C17 C18 1.380(5) .
C18 C19 1.420(5) .
C18 H6 0.9500 .
C19 C24 1.432(5) .
C19 C20 1.434(5) .
C20 C21 1.362(5) .
C20 O2 1.370(4) .
C21 C22 1.406(5) .
C21 H7 0.9500 .
C22 C23 1.388(5) .
C22 H8 0.9500 .
C23 C24 1.443(5) .
C23 C9 1.486(5) 2_566
O1 C25 1.450(4) .
C25 C26 1.513(6) .
C25 H9 0.9900 .
C25 H10 0.9900 .
C26 C27 1.512(6) .
C26 H11 0.9900 .
C26 H12 0.9900 .
C27 C28 1.556(7) .
C27 H13 0.9900 .
C27 H14 0.9900 .
C28 H15 0.9800 .
C28 H16 0.9800 .
C28 H17 0.9800 .
O2 C29 1.415(4) .
C29 C30 1.490(5) .
C29 H18 0.9900 .
C29 H19 0.9900 .
C30 C31 1.509(5) .
C30 H20 0.9900 .
C30 H21 0.9900 .
C31 C32 1.540(5) .
C31 H26 0.9900 .
C31 H27 0.9900 .
C32 H22 0.9800 .
C32 H23 0.9800 .
C32 H24 0.9800 .

loop_
_geom_torsion_atom_site_label_1
_geom_torsion_atom_site_label_2
_geom_torsion_atom_site_label_3
_geom_torsion_atom_site_label_4
_geom_torsion
_geom_torsion_site_symmetry_1
_geom_torsion_site_symmetry_4
C11 B1 C1 C2 1.7(6) . .
C10 B1 C1 C2 -178.6(4) 2_566 .
C11 B1 C1 C10 179.6(4) . .
C10 B1 C1 C10 -0.7(7) 2_566 .
C10 C1 C2 C3 -14.6(6) . .
B1 C1 C2 C3 163.2(4) . .
C10 C1 C2 C13 171.6(4) . .
B1 C1 C2 C13 -10.6(6) . .
C1 C2 C3 C4 -157.5(4) . .
C13 C2 C3 C4 16.0(6) . .
C1 C2 C3 C8 14.1(6) . .
C13 C2 C3 C8 -172.5(4) . .
C8 C3 C4 C5 -0.3(6) . .
C2 C3 C4 C5 171.5(4) . .
C3 C4 C5 C6 0.0(7) . .
C4 C5 C6 C7 -0.8(7) . .
C5 C6 C7 C8 1.8(7) . .
C6 C7 C8 C3 -2.1(6) . .
C6 C7 C8 C9 -172.9(4) . .
C4 C3 C8 C7 1.2(6) . .
C2 C3 C8 C7 -170.6(4) . .
C4 C3 C8 C9 172.3(4) . .
C2 C3 C8 C9 0.4(6) . .
C7 C8 C9 C10 155.8(4) . .
C3 C8 C9 C10 -14.8(6) . .
C7 C8 C9 C23 -19.3(6) . 2_566
C3 C8 C9 C23 170.1(4) . 2_566
C8 C9 C10 C1 14.8(6) . .
C23 C9 C10 C1 -169.9(4) 2_566 .
C8 C9 C10 B1 -163.5(4) . 2_566
C23 C9 C10 B1 11.9(6) 2_566 2_566
C2 C1 C10 C9 0.2(6) . .
B1 C1 C10 C9 -177.6(4) . .
C2 C1 C10 B1 178.5(4) . 2_566
B1 C1 C10 B1 0.7(6) . 2_566
C1 B1 C11 C24 -175.4(4) . .
C10 B1 C11 C24 4.9(6) 2_566 .
C1 B1 C11 C12 4.9(6) . .
C10 B1 C11 C12 -174.8(4) 2_566 .
C24 C11 C12 C17 -4.9(6) . .
B1 C11 C12 C17 174.8(4) . .
C24 C11 C12 C13 178.0(4) . .
B1 C11 C12 C13 -2.3(6) . .
C11 C12 C13 C14 168.8(4) . .
C17 C12 C13 C14 -8.1(5) . .
C11 C12 C13 C2 -6.9(6) . .
C17 C12 C13 C2 176.1(4) . .
C1 C2 C13 C14 -161.9(4) . .
C3 C2 C13 C14 24.8(6) . .
C1 C2 C13 C12 13.5(6) . .
C3 C2 C13 C12 -159.7(4) . .
C12 C13 C14 C15 5.6(6) . .
C2 C13 C14 C15 -178.7(4) . .
C13 C14 C15 C16 -1.4(6) . .
C14 C15 C16 O1 -177.1(4) . .
C14 C15 C16 C17 -0.5(6) . .
C11 C12 C17 C18 10.5(6) . .
C13 C12 C17 C18 -172.4(4) . .
C11 C12 C17 C16 -170.5(4) . .
C13 C12 C17 C16 6.5(5) . .
C15 C16 C17 C18 176.9(4) . .
O1 C16 C17 C18 -6.3(5) . .
C15 C16 C17 C12 -2.1(6) . .
O1 C16 C17 C12 174.8(3) . .
C12 C17 C18 C19 -5.9(6) . .
C16 C17 C18 C19 175.2(4) . .
C17 C18 C19 C24 -4.5(6) . .
C17 C18 C19 C20 174.8(4) . .
C18 C19 C20 C21 -179.3(4) . .
C24 C19 C20 C21 0.0(6) . .
C18 C19 C20 O2 -1.7(6) . .
C24 C19 C20 O2 177.6(4) . .
O2 C20 C21 C22 179.0(4) . .
C19 C20 C21 C22 -3.7(6) . .
C20 C21 C22 C23 -0.1(6) . .
C21 C22 C23 C24 7.3(6) . .
C21 C22 C23 C9 -178.4(4) . 2_566
C12 C11 C24 C19 -5.4(6) . .
B1 C11 C24 C19 174.9(4) . .
C12 C11 C24 C23 178.1(4) . .
B1 C11 C24 C23 -1.6(6) . .
C18 C19 C24 C11 10.0(6) . .
C20 C19 C24 C11 -169.3(4) . .
C18 C19 C24 C23 -173.4(4) . .
C20 C19 C24 C23 7.2(6) . .
C22 C23 C24 C11 165.9(4) . .
C9 C23 C24 C11 -8.6(6) 2_566 .
C22 C23 C24 C19 -10.6(6) . .
C9 C23 C24 C19 175.0(4) 2_566 .
C15 C16 O1 C25 -9.6(5) . .
C17 C16 O1 C25 173.7(3) . .
C16 O1 C25 C26 173.8(3) . .
O1 C25 C26 C27 170.3(3) . .
C25 C26 C27 C28 -173.7(4) . .
C21 C20 O2 C29 -2.3(6) . .
C19 C20 O2 C29 -179.8(4) . .
C20 O2 C29 C30 176.5(3) . .
O2 C29 C30 C31 -179.4(3) . .
C29 C30 C31 C32 -176.2(4) . .
